data_4311945
loop_
_publ_author_name
'M. Salah El Fallah'
'Albert Escuer'
'Ramon Vicente'
'Fatima Badyine'
'Xavier Solans'
'Merce Font-Bardia'

_publ_section_title
;
 Syntheses and Magneto-Structural Study of Several Polynuclear Copper(II)
 Complexes Derived from 1,3-Bis(dimethylamino)-2-propanolato
;
_journal_name_full 'Inorganic Chemistry'
_journal_page_first 7218
_journal_page_last 7226
_journal_paper_doi 10.1021/ic049408d
_journal_volume 43
_journal_year 2004
_chemical_formula_sum 'C36 H88 Cl2 Cu9 N16 O32'
_chemical_formula_weight 1899.98
_chemical_name_systematic
;
 ?
;
_space_group_IT_number 15
_symmetry_cell_setting monoclinic
_symmetry_space_group_name_Hall '-C 2yc'
_symmetry_space_group_name_H-M 'C 1 2/c 1'
_atom_sites_solution_hydrogens geom
_atom_sites_solution_primary direct
_atom_sites_solution_secondary difmap
_audit_creation_method SHELXL-97
_cell_angle_alpha 90.00
_cell_angle_beta 109.98
_cell_angle_gamma 90.00
_cell_formula_units_Z 4
_cell_length_a 24.1040(10)
_cell_length_b 13.5420(10)
_cell_length_c 24.3550(10)
_cell_measurement_temperature 293(2)
_cell_volume 7471.4(7)
_computing_structure_refinement 'SHELXL-97 (Sheldrick, 1997)'
_computing_structure_solution 'SHELXS-97 (Sheldrick, 1990)'
_diffrn_ambient_temperature 293(2)
_diffrn_measured_fraction_theta_full 0.441
_diffrn_measured_fraction_theta_max 0.441
_diffrn_radiation_monochromator graphite
_diffrn_radiation_source 'fine-focus sealed tube'
_diffrn_radiation_type MoK\a
_diffrn_radiation_wavelength 0.71069
_diffrn_reflns_av_R_equivalents 0.0000
_diffrn_reflns_av_sigmaI/netI 0.0501
_diffrn_reflns_limit_h_max 30
_diffrn_reflns_limit_h_min -32
_diffrn_reflns_limit_k_max 18
_diffrn_reflns_limit_k_min 0
_diffrn_reflns_limit_l_max 32
_diffrn_reflns_limit_l_min 0
_diffrn_reflns_number 9098
_diffrn_reflns_theta_full 28.98
_diffrn_reflns_theta_max 28.98
_diffrn_reflns_theta_min 1.80
_exptl_absorpt_coefficient_mu 2.666
_exptl_crystal_density_diffrn 1.689
_exptl_crystal_density_method 'not measured'
_exptl_crystal_F_000 3868
_refine_diff_density_max 0.530
_refine_diff_density_min -0.572
_refine_diff_density_rms 0.147
_refine_ls_extinction_method none
_refine_ls_goodness_of_fit_ref 1.005
_refine_ls_hydrogen_treatment mixed
_refine_ls_matrix_type full
_refine_ls_number_parameters 439
_refine_ls_number_reflns 9098
_refine_ls_number_restraints 0
_refine_ls_restrained_S_all 1.005
_refine_ls_R_factor_all 0.0996
_refine_ls_R_factor_gt 0.0466
_refine_ls_shift/su_max 0.004
_refine_ls_shift/su_mean 0.000
_refine_ls_structure_factor_coef Fsqd
_refine_ls_weighting_details 'w=1/[\s^2^(Fo^2^)+(0.0890P)^2^+0.0000P] where P=(Fo^2^+2Fc^2^)/3'
_refine_ls_weighting_scheme calc
_refine_ls_wR_factor_gt 0.1334
_refine_ls_wR_factor_ref 0.1506
_reflns_number_gt 6133
_reflns_number_total 9098
_reflns_threshold_expression >2sigma(I)
_cod_data_source_file ic049408dsi20040506_124455_3.cif
_cod_data_source_block complex3
_cod_depositor_comments
;
The following automatic conversions were performed:

'_refine_ls_weighting_scheme' value 'calc
w=1/[\s^2^(Fo^2^)+(0.0890P)^2^+0.0000P] where P=(Fo^2^+2Fc^2^)/3' was
changed to 'calc'. New tag '_refine_ls_weighting_details' was
created. The value of the new tag was set to
'w=1/[\s^2^(Fo^2^)+(0.0890P)^2^+0.0000P] where P=(Fo^2^+2Fc^2^)/3'.

Automatic conversion script
Id: cif_fix_values 3143 2015-03-26 13:38:13Z robertas 
;
_cod_database_code 4311945

loop_
_symmetry_equiv_pos_as_xyz
'x, y, z'
'-x, y, -z+1/2'
'x+1/2, y+1/2, z'
'-x+1/2, y+1/2, -z+1/2'
'-x, -y, -z'
'x, -y, z-1/2'
'-x+1/2, -y+1/2, -z'
'x+1/2, -y+1/2, z-1/2'

loop_
_atom_site_label
_atom_site_type_symbol
_atom_site_fract_x
_atom_site_fract_y
_atom_site_fract_z
_atom_site_U_iso_or_equiv
_atom_site_adp_type
_atom_site_occupancy
_atom_site_calc_flag
_atom_site_refinement_flags
_atom_site_disorder_assembly
_atom_site_disorder_group
Cu1 Cu 0.0000 0.68601(5) 0.2500 0.03812(17) Uani 1 d S . .
Cu2 Cu -0.09725(2) 0.80842(4) 0.15447(2) 0.04603(15) Uani 1 d . . .
Cu3 Cu 0.03312(2) 0.75997(4) 0.12023(2) 0.04717(15) Uani 1 d . . .
Cu4 Cu -0.15175(2) 0.61580(4) 0.16498(2) 0.04980(16) Uani 1 d . . .
Cu5 Cu -0.07280(2) 0.57286(4) 0.31715(2) 0.05357(17) Uani 1 d . . .
O1 O -0.04308(13) 0.8142(2) 0.11305(12) 0.0490(7) Uani 1 d . . .
O2 O -0.13531(14) 0.5657(2) 0.24318(13) 0.0576(8) Uani 1 d . . .
O3 O -0.07003(11) 0.6718(2) 0.18097(11) 0.0398(6) Uani 1 d . . .
O5 O 0.04850(11) 0.7050(2) 0.20114(11) 0.0390(6) Uani 1 d . . .
N1 N -0.13546(18) 0.9293(3) 0.10809(17) 0.0584(10) Uani 1 d . . .
N2 N 0.0140(2) 0.8042(3) 0.03620(16) 0.0553(10) Uani 1 d . . .
N3 N -0.2374(2) 0.5749(4) 0.1505(2) 0.0821(15) Uani 1 d . . .
N4 N -0.1141(2) 0.4605(4) 0.3423(2) 0.0830(16) Uani 1 d . . .
C1 C -0.2001(3) 0.9219(6) 0.0834(4) 0.115(3) Uani 1 d . . .
H1 H -0.2160 0.9191 0.1146 0.138 Uiso 1 calc R . .
H1A H -0.2109 0.8631 0.0602 0.138 Uiso 1 calc R . .
H1B H -0.2157 0.9785 0.0594 0.138 Uiso 1 calc R . .
C2 C -0.1163(6) 1.0166(5) 0.1446(4) 0.091(6) Uani 1 d . . .
H2 H -0.1312 1.0138 0.1764 0.134 Uiso 1 calc R . .
H2A H -0.1311 1.0747 0.1217 0.134 Uiso 1 calc R . .
H2B H -0.0739 1.0188 0.1596 0.134 Uiso 1 calc R . .
C3 C -0.1164(4) 0.9308(7) 0.0623(4) 0.063(5) Uani 1 d . . .
H3 H -0.1117 0.9996 0.0538 0.064 Uiso 1 calc R . .
H3A H -0.1482 0.9048 0.0291 0.064 Uiso 1 calc R . .
C4 C -0.0622(3) 0.8796(4) 0.06362(19) 0.0726(16) Uani 1 d . . .
H4 H -0.0339 0.9333 0.0789 0.087 Uiso 1 calc R . .
C5 C -0.0429(4) 0.8467(8) 0.0201(3) 0.065(4) Uani 1 d . . .
H5 H -0.0440 0.9020 -0.0056 0.066 Uiso 1 calc R . .
H5A H -0.0710 0.7982 -0.0026 0.066 Uiso 1 calc R . .
C6 C 0.0128(7) 0.7187(6) -0.0016(3) 0.052(8) Uani 1 d . . .
H6 H -0.0174 0.6736 -0.0004 0.054 Uiso 1 calc R . .
H6A H 0.0504 0.6860 0.0120 0.054 Uiso 1 calc R . .
H6B H 0.0048 0.7409 -0.0410 0.054 Uiso 1 calc R . .
C7 C 0.0605(4) 0.8672(8) 0.0297(3) 0.073(3) Uani 1 d . . .
H7 H 0.0972 0.8317 0.0419 0.085 Uiso 1 calc R . .
H7A H 0.0644 0.9252 0.0534 0.085 Uiso 1 calc R . .
H7B H 0.0506 0.8862 -0.0105 0.085 Uiso 1 calc R . .
C8 C -0.2780(3) 0.6633(8) 0.1286(4) 0.074(4) Uani 1 d . . .
H8 H -0.2660 0.7160 0.1565 0.085 Uiso 1 calc R . .
H8A H -0.3179 0.6446 0.1235 0.085 Uiso 1 calc R . .
H8B H -0.2758 0.6850 0.0918 0.085 Uiso 1 calc R . .
C9 C -0.2569(4) 0.4958(7) 0.1078(5) 0.063(5) Uani 1 d . . .
H9 H -0.2548 0.5176 0.0710 0.075 Uiso 1 calc R . .
H9A H -0.2969 0.4784 0.1030 0.075 Uiso 1 calc R . .
H9B H -0.2320 0.4392 0.1211 0.075 Uiso 1 calc R . .
C10 C -0.2383(3) 0.5477(8) 0.2097(3) 0.070(4) Uani 1 d . . .
H10 H -0.2450 0.6063 0.2294 0.084 Uiso 1 calc R . .
H10A H -0.2702 0.5016 0.2058 0.084 Uiso 1 calc R . .
C11 C -0.1824(2) 0.5030(4) 0.2439(2) 0.0679(15) Uani 1 d . . .
H11 H -0.1787 0.4409 0.2247 0.082 Uiso 1 calc R . .
C12 C -0.1765(3) 0.4789(6) 0.3067(3) 0.110(3) Uani 1 d . . .
H12 H -0.1915 0.5335 0.3232 0.132 Uiso 1 calc R . .
H12A H -0.1999 0.4208 0.3073 0.132 Uiso 1 calc R . .
C13 C -0.1085(3) 0.4626(6) 0.4029(3) 0.110(3) Uani 1 d . . .
H13 H -0.1253 0.5227 0.4111 0.132 Uiso 1 calc R . .
H13A H -0.0675 0.4593 0.4266 0.132 Uiso 1 calc R . .
H13B H -0.1290 0.4072 0.4114 0.132 Uiso 1 calc R . .
C14 C -0.0893(5) 0.3709(7) 0.3327(3) 0.132(4) Uani 1 d . . .
H14 H -0.0487 0.3678 0.3577 0.159 Uiso 1 calc R . .
H14A H -0.0916 0.3672 0.2927 0.159 Uiso 1 calc R . .
H14B H -0.1106 0.3167 0.3414 0.159 Uiso 1 calc R . .
N21 N -0.14282(18) 0.8038(3) 0.20602(18) 0.0603(10) Uani 1 d . . .
C21 C -0.1772(3) 0.8229(6) 0.2257(3) 0.091(2) Uani 1 d . . .
O21 O -0.2148(3) 0.8374(7) 0.2475(3) 0.079(3) Uani 1 d . . .
N31 N 0.1116(2) 0.7205(4) 0.12987(18) 0.0709(12) Uani 1 d . . .
C31 C 0.1583(3) 0.7200(7) 0.1287(3) 0.103(2) Uani 1 d . . .
O31 O 0.2076(3) 0.7221(8) 0.1260(4) 0.115(4) Uani 1 d . . .
N41 N -0.16702(19) 0.6587(4) 0.08596(18) 0.0787(14) Uani 1 d . . .
O41 O -0.1720(2) 0.6733(4) -0.01116(17) 0.1090(17) Uani 1 d . . .
C41 C -0.1698(2) 0.6643(4) 0.0379(2) 0.0614(13) Uani 1 d . . .
N51 N 0.00081(18) 0.5734(3) 0.38526(16) 0.0599(10) Uani 1 d . . .
C51 C 0.0321(2) 0.5266(4) 0.4216(2) 0.0653(14) Uani 1 d . . .
O51 O 0.0658(2) 0.4786(4) 0.4589(2) 0.124(2) Uani 1 d . . .
O1W O 0.0000 0.8738(4) 0.2500 0.0860(18) Uani 1 d S . .
O2W O 0.0000 0.5005(5) 0.2500 0.113(3) Uani 1 d S . .
Cl1 Cl 0.07313(8) 1.06145(17) 0.17508(7) 0.0959(6) Uani 1 d . . .
O11 O 0.0583(4) 1.0963(5) 0.1209(2) 0.158(3) Uani 1 d . . .
O12 O 0.1247(3) 1.1003(5) 0.2140(3) 0.134(2) Uani 1 d . . .
O13 O 0.0689(3) 0.9590(5) 0.1757(3) 0.147(2) Uani 1 d . . .
O14 O 0.0285(4) 1.0898(8) 0.1962(4) 0.206(4) Uani 1 d . . .
O3W O 0.3341(4) 0.7469(8) 0.1879(5) 0.221(4) Uani 1 d . . .
O4W O -0.1078(4) 0.4287(7) 0.1554(4) 0.212(4) Uani 1 d . . .
O5W O 0.1793(4) 0.3885(7) 0.4999(4) 0.186(3) Uani 1 d . . .
O6W O 0.2079(4) 0.8134(7) 0.9983(4) 0.194(3) Uani 1 d . . .

loop_
_atom_site_aniso_label
_atom_site_aniso_U_11
_atom_site_aniso_U_22
_atom_site_aniso_U_33
_atom_site_aniso_U_23
_atom_site_aniso_U_13
_atom_site_aniso_U_12
Cu1 0.0345(3) 0.0518(4) 0.0258(3) 0.000 0.0074(3) 0.000
Cu2 0.0436(3) 0.0502(3) 0.0420(3) 0.0078(2) 0.0118(2) 0.0066(2)
Cu3 0.0519(3) 0.0578(4) 0.0350(2) 0.0004(2) 0.0191(2) -0.0032(2)
Cu4 0.0381(3) 0.0697(4) 0.0358(3) 0.0049(2) 0.0052(2) -0.0083(2)
Cu5 0.0503(3) 0.0622(4) 0.0398(3) 0.0130(2) 0.0046(2) -0.0138(2)
O1 0.0550(17) 0.0516(18) 0.0379(14) 0.0124(12) 0.0127(13) 0.0065(13)
O2 0.0535(18) 0.068(2) 0.0462(16) 0.0119(14) 0.0100(15) -0.0200(15)
O3 0.0376(13) 0.0460(16) 0.0330(12) 0.0000(11) 0.0083(11) -0.0021(11)
O5 0.0401(13) 0.0426(16) 0.0343(12) -0.0040(10) 0.0127(11) 0.0028(11)
N1 0.056(2) 0.055(2) 0.062(2) 0.0057(18) 0.017(2) 0.0057(18)
N2 0.086(3) 0.042(2) 0.0437(18) 0.0006(15) 0.030(2) -0.004(2)
N3 0.051(2) 0.114(4) 0.059(2) 0.022(2) -0.010(2) -0.020(2)
N4 0.086(3) 0.064(3) 0.075(3) 0.022(2) -0.004(3) -0.022(3)
C1 0.056(3) 0.134(7) 0.146(7) 0.069(5) 0.023(4) 0.024(4)
C2 0.076(14) 0.074(4) 0.073(6) -0.018(4) -0.039(8) 0.034(6)
C3 0.075(8) 0.073(9) 0.066(8) 0.038(7) 0.037(7) 0.023(7)
C4 0.114(5) 0.066(3) 0.041(2) 0.019(2) 0.031(3) 0.015(3)
C5 0.053(8) 0.102(10) 0.057(4) 0.028(6) 0.032(5) 0.032(8)
C6 0.05(3) 0.055(6) 0.040(3) -0.011(3) 0.026(7) -0.026(10)
C7 0.073(6) 0.087(9) 0.073(6) 0.030(6) 0.038(5) -0.016(6)
C8 0.049(3) 0.075(10) 0.103(9) 0.036(8) 0.022(4) 0.008(5)
C9 0.059(5) 0.058(9) 0.061(13) -0.024(9) 0.017(7) -0.021(5)
C10 0.055(4) 0.076(11) 0.059(6) 0.035(6) 0.004(4) -0.025(5)
C11 0.057(3) 0.088(4) 0.047(2) 0.012(2) 0.003(2) -0.027(3)
C12 0.082(4) 0.136(6) 0.100(5) 0.047(4) 0.015(4) -0.041(4)
C13 0.106(5) 0.112(6) 0.113(5) 0.062(5) 0.038(4) -0.002(4)
C14 0.191(10) 0.108(7) 0.084(5) 0.004(4) 0.028(6) -0.061(7)
N21 0.056(2) 0.065(3) 0.062(2) 0.0082(19) 0.024(2) 0.019(2)
C21 0.065(3) 0.126(6) 0.077(4) -0.001(4) 0.019(3) 0.045(4)
O21 0.076(4) 0.095(10) 0.078(5) -0.011(6) 0.029(4) 0.031(5)
N31 0.066(3) 0.100(4) 0.058(2) 0.010(2) 0.036(2) 0.007(2)
C31 0.079(4) 0.143(7) 0.097(5) -0.016(4) 0.044(4) -0.007(4)
O31 0.088(4) 0.171(10) 0.115(12) -0.003(8) 0.055(6) 0.001(5)
N41 0.048(2) 0.134(4) 0.045(2) 0.011(2) 0.004(2) -0.003(2)
O41 0.120(4) 0.160(5) 0.048(2) -0.001(2) 0.030(2) -0.026(3)
C41 0.048(2) 0.083(4) 0.045(2) 0.002(2) 0.006(2) -0.014(2)
N51 0.063(2) 0.060(3) 0.046(2) 0.0093(18) 0.005(2) -0.0076(19)
C51 0.072(3) 0.070(3) 0.042(2) 0.013(2) 0.004(2) -0.014(3)
O51 0.096(3) 0.128(4) 0.119(4) 0.069(3) -0.002(3) 0.013(3)
O1W 0.148(6) 0.048(3) 0.098(4) 0.000 0.089(4) 0.000
O2W 0.100(4) 0.067(4) 0.113(5) 0.000 -0.038(4) 0.000
Cl1 0.0767(10) 0.1341(17) 0.0751(9) 0.0190(9) 0.0234(8) -0.0385(10)
O11 0.231(8) 0.133(5) 0.089(4) 0.016(3) 0.027(4) -0.031(5)
O12 0.123(5) 0.150(5) 0.125(4) -0.003(4) 0.039(4) -0.017(4)
O13 0.176(6) 0.127(5) 0.124(5) 0.023(4) 0.033(4) -0.021(5)
O14 0.166(7) 0.281(11) 0.188(8) 0.005(7) 0.085(6) -0.001(7)
O3W 0.175(8) 0.243(11) 0.218(9) -0.009(8) 0.032(7) 0.011(7)
O4W 0.180(8) 0.250(10) 0.205(8) -0.076(7) 0.063(7) -0.078(7)
O5W 0.159(7) 0.210(8) 0.187(7) 0.005(6) 0.055(6) -0.007(6)
O6W 0.190(8) 0.207(9) 0.188(8) 0.017(6) 0.068(6) 0.011(6)

loop_
_atom_type_symbol
_atom_type_description
_atom_type_scat_dispersion_real
_atom_type_scat_dispersion_imag
_atom_type_scat_source
C C 0.0033 0.0016 'International Tables Vol C Tables 4.2.6.8 and 6.1.1.4'
H H 0.0000 0.0000 'International Tables Vol C Tables 4.2.6.8 and 6.1.1.4'
N N 0.0061 0.0033 'International Tables Vol C Tables 4.2.6.8 and 6.1.1.4'
O O 0.0106 0.0060 'International Tables Vol C Tables 4.2.6.8 and 6.1.1.4'
Cl Cl 0.1484 0.1585 'International Tables Vol C Tables 4.2.6.8 and 6.1.1.4'
Cu Cu 0.3201 1.2651 'International Tables Vol C Tables 4.2.6.8 and 6.1.1.4'

loop_
_geom_angle_atom_site_label_1
_geom_angle_atom_site_label_2
_geom_angle_atom_site_label_3
_geom_angle
_geom_angle_site_symmetry_1
_geom_angle_site_symmetry_3
_geom_angle_publ_flag
O3 Cu1 O3 168.60(16) . 2 ?
O3 Cu1 O5 90.94(11) . 2 ?
O3 Cu1 O5 90.56(11) 2 2 ?
O3 Cu1 O5 90.56(11) . . ?
O3 Cu1 O5 90.94(11) 2 . ?
O5 Cu1 O5 164.84(16) 2 . ?
O1 Cu2 N21 172.18(15) . . ?
O1 Cu2 O3 90.01(12) . . ?
N21 Cu2 O3 87.52(14) . . ?
O1 Cu2 N1 86.27(15) . . ?
N21 Cu2 N1 97.91(17) . . ?
O3 Cu2 N1 165.38(14) . . ?
O1 Cu2 Cu4 119.00(9) . . ?
N21 Cu2 Cu4 63.19(13) . . ?
O3 Cu2 Cu4 42.61(8) . . ?
N1 Cu2 Cu4 128.93(12) . . ?
N31 Cu3 O1 173.75(19) . . ?
N31 Cu3 O5 86.14(15) . . ?
O1 Cu3 O5 94.62(11) . . ?
N31 Cu3 N2 94.65(18) . . ?
O1 Cu3 N2 85.12(15) . . ?
O5 Cu3 N2 175.05(13) . . ?
N31 Cu3 Cu5 63.95(15) . 2 ?
O1 Cu3 Cu5 120.34(9) . 2 ?
O5 Cu3 Cu5 42.10(8) . 2 ?
N2 Cu3 Cu5 134.30(11) . 2 ?
N41 Cu4 O2 176.9(2) . . ?
N41 Cu4 O3 85.42(15) . . ?
O2 Cu4 O3 94.80(11) . . ?
N41 Cu4 N3 94.17(18) . . ?
O2 Cu4 N3 85.97(15) . . ?
O3 Cu4 N3 173.49(19) . . ?
N41 Cu4 Cu2 65.62(16) . . ?
O2 Cu4 Cu2 116.48(9) . . ?
O3 Cu4 Cu2 41.97(8) . . ?
N3 Cu4 Cu2 132.23(15) . . ?
O2 Cu5 N51 169.65(17) . . ?
O2 Cu5 O5 91.85(11) . 2 ?
N51 Cu5 O5 86.30(14) . 2 ?
O2 Cu5 N4 86.32(15) . . ?
N51 Cu5 N4 98.22(17) . . ?
O5 Cu5 N4 164.0(2) 2 . ?
O2 Cu5 Cu3 122.88(10) . 2 ?
N51 Cu5 Cu3 61.38(12) . 2 ?
O5 Cu5 Cu3 43.11(8) 2 2 ?
N4 Cu5 Cu3 126.66(17) . 2 ?
C4 O1 Cu2 112.7(3) . . ?
C4 O1 Cu3 109.5(3) . . ?
Cu2 O1 Cu3 137.72(14) . . ?
C11 O2 Cu5 113.2(3) . . ?
C11 O2 Cu4 109.0(2) . . ?
Cu5 O2 Cu4 137.73(16) . . ?
Cu1 O3 Cu2 106.28(12) . . ?
Cu1 O3 Cu4 134.89(14) . . ?
Cu2 O3 Cu4 95.41(11) . . ?
Cu1 O5 Cu5 107.65(13) . 2 ?
Cu1 O5 Cu3 134.11(13) . . ?
Cu5 O5 Cu3 94.79(11) 2 . ?
C3 N1 C2 111.5(8) . . ?
C3 N1 C1 106.1(6) . . ?
C2 N1 C1 112.1(7) . . ?
C3 N1 Cu2 104.8(4) . . ?
C2 N1 Cu2 109.1(3) . . ?
C1 N1 Cu2 112.9(4) . . ?
C5 N2 C7 116.1(6) . . ?
C5 N2 C6 109.7(8) . . ?
C7 N2 C6 104.1(8) . . ?
C5 N2 Cu3 105.4(3) . . ?
C7 N2 Cu3 111.3(4) . . ?
C6 N2 Cu3 110.4(4) . . ?
C9 N3 C10 113.6(7) . . ?
C9 N3 C8 108.4(6) . . ?
C10 N3 C8 108.2(7) . . ?
C9 N3 Cu4 112.5(5) . . ?
C10 N3 Cu4 104.3(3) . . ?
C8 N3 Cu4 109.7(4) . . ?
C13 N4 C14 106.9(5) . . ?
C13 N4 C12 108.6(6) . . ?
C14 N4 C12 117.0(6) . . ?
C13 N4 Cu5 114.3(4) . . ?
C14 N4 Cu5 108.5(5) . . ?
C12 N4 Cu5 101.7(3) . . ?
N1 C1 H1 109.4 . . ?
N1 C1 H1A 109.5 . . ?
H1 C1 H1A 109.5 . . ?
N1 C1 H1B 109.5 . . ?
H1 C1 H1B 109.5 . . ?
H1A C1 H1B 109.5 . . ?
N1 C2 H2 109.6 . . ?
N1 C2 H2A 109.4 . . ?
H2 C2 H2A 109.5 . . ?
N1 C2 H2B 109.5 . . ?
H2 C2 H2B 109.5 . . ?
H2A C2 H2B 109.5 . . ?
N1 C3 C4 121.9(5) . . ?
N1 C3 H3 106.9 . . ?
C4 C3 H3 106.8 . . ?
N1 C3 H3A 106.9 . . ?
C4 C3 H3A 106.8 . . ?
H3 C3 H3A 106.7 . . ?
C5 C4 O1 110.5(5) . . ?
C5 C4 C3 132.1(6) . . ?
O1 C4 C3 109.7(5) . . ?
C5 C4 H4 99.2 . . ?
O1 C4 H4 99.0 . . ?
C3 C4 H4 99.0 . . ?
C4 C5 N2 118.1(6) . . ?
C4 C5 H5 107.6 . . ?
N2 C5 H5 107.6 . . ?
C4 C5 H5A 107.9 . . ?
N2 C5 H5A 108.0 . . ?
H5 C5 H5A 107.1 . . ?
N2 C6 H6 109.6 . . ?
N2 C6 H6A 109.3 . . ?
H6 C6 H6A 109.5 . . ?
N2 C6 H6B 109.5 . . ?
H6 C6 H6B 109.5 . . ?
H6A C6 H6B 109.5 . . ?
N2 C7 H7 109.5 . . ?
N2 C7 H7A 109.5 . . ?
H7 C7 H7A 109.5 . . ?
N2 C7 H7B 109.5 . . ?
H7 C7 H7B 109.5 . . ?
H7A C7 H7B 109.5 . . ?
N3 C8 H8 109.6 . . ?
N3 C8 H8A 109.4 . . ?
H8 C8 H8A 109.5 . . ?
N3 C8 H8B 109.4 . . ?
H8 C8 H8B 109.5 . . ?
H8A C8 H8B 109.5 . . ?
N3 C9 H9 109.3 . . ?
N3 C9 H9A 109.5 . . ?
H9 C9 H9A 109.5 . . ?
N3 C9 H9B 109.6 . . ?
H9 C9 H9B 109.5 . . ?
H9A C9 H9B 109.5 . . ?
C11 C10 N3 109.9(6) . . ?
C11 C10 H10 109.7 . . ?
N3 C10 H10 109.6 . . ?
C11 C10 H10A 109.7 . . ?
N3 C10 H10A 109.7 . . ?
H10 C10 H10A 108.2 . . ?
O2 C11 C10 109.4(5) . . ?
O2 C11 C12 109.8(4) . . ?
C10 C11 C12 114.6(6) . . ?
O2 C11 H11 107.6 . . ?
C10 C11 H11 107.6 . . ?
C12 C11 H11 107.6 . . ?
N4 C12 C11 110.7(6) . . ?
N4 C12 H12 109.5 . . ?
C11 C12 H12 109.5 . . ?
N4 C12 H12A 109.5 . . ?
C11 C12 H12A 109.5 . . ?
H12 C12 H12A 108.1 . . ?
N4 C13 H13 109.5 . . ?
N4 C13 H13A 109.5 . . ?
H13 C13 H13A 109.5 . . ?
N4 C13 H13B 109.4 . . ?
H13 C13 H13B 109.5 . . ?
H13A C13 H13B 109.5 . . ?
N4 C14 H14 109.5 . . ?
N4 C14 H14A 109.5 . . ?
H14 C14 H14A 109.5 . . ?
N4 C14 H14B 109.4 . . ?
H14 C14 H14B 109.5 . . ?
H14A C14 H14B 109.5 . . ?
C21 N21 Cu2 159.9(5) . . ?
N21 C21 O21 175.9(10) . . ?
C31 N31 Cu3 162.1(6) . . ?
N31 C31 O31 177.6(11) . . ?
C41 N41 Cu4 164.2(5) . . ?
N41 C41 O41 177.8(7) . . ?
C51 N51 Cu5 144.8(4) . . ?
N51 C51 O51 178.3(7) . . ?
O11 Cl1 O12 114.7(4) . . ?
O11 Cl1 O13 111.6(4) . . ?
O12 Cl1 O13 115.1(4) . . ?
O11 Cl1 O14 106.7(6) . . ?
O12 Cl1 O14 105.6(5) . . ?
O13 Cl1 O14 101.6(6) . . ?

loop_
_geom_bond_atom_site_label_1
_geom_bond_atom_site_label_2
_geom_bond_distance
_geom_bond_site_symmetry_2
_geom_bond_publ_flag
Cu1 O3 1.943(2) . ?
Cu1 O3 1.943(2) 2 ?
Cu1 O5 1.949(3) 2 ?
Cu1 O5 1.949(3) . ?
Cu2 O1 1.905(3) . ?
Cu2 N21 1.931(4) . ?
Cu2 O3 1.996(3) . ?
Cu2 N1 2.023(4) . ?
Cu2 Cu4 2.9707(8) . ?
Cu3 N31 1.902(5) . ?
Cu3 O1 1.929(3) . ?
Cu3 O5 2.019(3) . ?
Cu3 N2 2.028(4) . ?
Cu3 Cu5 2.9435(8) 2 ?
Cu4 N41 1.922(4) . ?
Cu4 O2 1.931(3) . ?
Cu4 O3 2.020(3) . ?
Cu4 N3 2.048(5) . ?
Cu5 O2 1.916(3) . ?
Cu5 N51 1.972(4) . ?
Cu5 O5 1.980(3) 2 ?
Cu5 N4 2.024(5) . ?
Cu5 Cu3 2.9435(8) 2 ?
O1 C4 1.438(5) . ?
O2 C11 1.422(6) . ?
O5 Cu5 1.980(3) 2 ?
N1 C3 1.344(9) . ?
N1 C2 1.455(8) . ?
N1 C1 1.470(7) . ?
N2 C5 1.413(9) . ?
N2 C7 1.461(8) . ?
N2 C6 1.473(8) . ?
N3 C9 1.455(9) . ?
N3 C10 1.494(9) . ?
N3 C8 1.524(10) . ?
N4 C13 1.436(9) . ?
N4 C14 1.406(11) . ?
N4 C12 1.478(8) . ?
C1 H1 0.9600 . ?
C1 H1A 0.9600 . ?
C1 H1B 0.9600 . ?
C2 H2 0.9600 . ?
C2 H2A 0.9600 . ?
C2 H2B 0.9600 . ?
C3 C4 1.469(10) . ?
C3 H3 0.9700 . ?
C3 H3A 0.9700 . ?
C4 C5 1.370(9) . ?
C4 H4 0.9800 . ?
C5 H5 0.9700 . ?
C5 H5A 0.9700 . ?
C6 H6 0.9600 . ?
C6 H6A 0.9600 . ?
C6 H6B 0.9600 . ?
C7 H7 0.9600 . ?
C7 H7A 0.9600 . ?
C7 H7B 0.9600 . ?
C8 H8 0.9600 . ?
C8 H8A 0.9600 . ?
C8 H8B 0.9600 . ?
C9 H9 0.9600 . ?
C9 H9A 0.9600 . ?
C9 H9B 0.9600 . ?
C10 C11 1.452(9) . ?
C10 H10 0.9700 . ?
C10 H10A 0.9700 . ?
C11 C12 1.522(8) . ?
C11 H11 0.9800 . ?
C12 H12 0.9700 . ?
C12 H12A 0.9700 . ?
C13 H13 0.9600 . ?
C13 H13A 0.9600 . ?
C13 H13B 0.9600 . ?
C14 H14 0.9600 . ?
C14 H14A 0.9600 . ?
C14 H14B 0.9600 . ?
N21 C21 1.121(7) . ?
C21 O21 1.211(8) . ?
N31 C31 1.136(8) . ?
C31 O31 1.212(9) . ?
N41 C41 1.153(6) . ?
O41 C41 1.183(6) . ?
N51 C51 1.139(6) . ?
C51 O51 1.185(6) . ?
Cl1 O11 1.330(6) . ?
Cl1 O12 1.384(6) . ?
Cl1 O13 1.392(7) . ?
Cl1 O14 1.396(9) . ?
